data_7717148
loop_
_publ_author_name
'Borisova, Nataliya E.'
'Kharcheva, Anastasia V.'
'Sumyanova, Tsagana B.'
'Gontcharenko, Victoria'
'Matveev, Pert I.'
'Starostin, Leonid'
'Trigub, Alexander'
'Ivanov, Alexey V.'
'Patsaeva, Svetlana V.'

_publ_section_title
;
 Bipyridyldicarboxamides and f-metals: the influence of electron effects
 on the structure, stability, separation, and photophysical properties of
 their complexes.
;
_journal_issue 43
_journal_name_full 'Dalton transactions (Cambridge, England : 2003)'
_journal_page_first 17673
_journal_page_last 17686
_journal_paper_doi 10.1039/d4dt02489c
_journal_volume 53
_journal_year 2024
_chemical_formula_moiety 'C28 H24 Eu F2 N7 O11'
_chemical_formula_sum 'C28 H24 Eu F2 N7 O11'
_chemical_formula_weight 824.50
_space_group_crystal_system monoclinic
_space_group_IT_number 14
_space_group_name_Hall '-P 2ybc'
_space_group_name_H-M_alt 'P 1 21/c 1'
_atom_sites_solution_hydrogens geom
_audit_creation_method SHELXL-2014/6
_audit_update_record
;
2021-12-20 deposited with the CCDC.	2024-10-03 downloaded from the CCDC.
;
_cell_angle_alpha 90
_cell_angle_beta 97.558(2)
_cell_angle_gamma 90
_cell_formula_units_Z 4
_cell_length_a 23.6077(19)
_cell_length_b 8.6548(7)
_cell_length_c 15.7258(13)
_cell_measurement_reflns_used 361
_cell_measurement_temperature 120(2)
_cell_measurement_theta_max 25
_cell_measurement_theta_min 3
_cell_volume 3185.2(4)
_computing_cell_refinement 'Bruker SAINT'
_computing_data_collection 'Bruker APEX II'
_computing_data_reduction 'Bruker SAINT'
_computing_molecular_graphics 'Bruker SHELXTL'
_computing_publication_material 'Bruker SHELXTL'
_computing_structure_refinement 'SHELXL-97 (Sheldrick, 1997)'
_computing_structure_solution 'SHELXS-97 (Sheldrick, 1997)'
_diffrn_ambient_temperature 120(2)
_diffrn_measured_fraction_theta_full 0.999
_diffrn_measured_fraction_theta_max 1.000
_diffrn_measurement_device_type 'Bruker APEX II CCD area detector''
_diffrn_measurement_method 'omega scans'
_diffrn_radiation_type MoK\a
_diffrn_radiation_wavelength 0.71073
_diffrn_reflns_av_R_equivalents 0.0766
_diffrn_reflns_av_unetI/netI 0.0746
_diffrn_reflns_Laue_measured_fraction_full 0.999
_diffrn_reflns_Laue_measured_fraction_max 1.000
_diffrn_reflns_limit_h_max 33
_diffrn_reflns_limit_h_min -33
_diffrn_reflns_limit_k_max 12
_diffrn_reflns_limit_k_min -9
_diffrn_reflns_limit_l_max 22
_diffrn_reflns_limit_l_min -22
_diffrn_reflns_number 34478
_diffrn_reflns_point_group_measured_fraction_full 0.999
_diffrn_reflns_point_group_measured_fraction_max 1.000
_diffrn_reflns_theta_full 25.242
_diffrn_reflns_theta_max 29.999
_diffrn_reflns_theta_min 2.509
_exptl_absorpt_coefficient_mu 2.051
_exptl_absorpt_correction_T_max 0.982
_exptl_absorpt_correction_T_min 0.681
_exptl_absorpt_correction_type multi-scan
_exptl_absorpt_process_details SADABS
_exptl_crystal_colour colorless
_exptl_crystal_density_diffrn 1.719
_exptl_crystal_description plate
_exptl_crystal_F_000 1640
_exptl_crystal_size_max 0.188
_exptl_crystal_size_mid 0.143
_exptl_crystal_size_min 0.012
_refine_diff_density_max 1.423
_refine_diff_density_min -2.062
_refine_diff_density_rms 0.147
_refine_ls_extinction_method none
_refine_ls_goodness_of_fit_ref 1.013
_refine_ls_hydrogen_treatment constr
_refine_ls_matrix_type full
_refine_ls_number_parameters 444
_refine_ls_number_reflns 9285
_refine_ls_number_restraints 0
_refine_ls_restrained_S_all 1.013
_refine_ls_R_factor_all 0.0763
_refine_ls_R_factor_gt 0.0439
_refine_ls_shift/su_max 0.000
_refine_ls_shift/su_mean 0.000
_refine_ls_structure_factor_coef Fsqd
_refine_ls_weighting_details 'w=1/[\s^2^(Fo^2^)+(0.0366P)^2^+1.7507P] where P=(Fo^2^+2Fc^2^)/3'
_refine_ls_weighting_scheme calc
_refine_ls_wR_factor_gt 0.0839
_refine_ls_wR_factor_ref 0.0962
_reflns_Friedel_coverage 0.000
_reflns_number_gt 6507
_reflns_number_total 9285
_reflns_threshold_expression I>2\s(I)
_cod_data_source_file d4dt02489c3.cif
_cod_data_source_block a_CCDC1
_cod_depositor_comments 'Adding full bibliography for 7717147--7717151.cif.'
_cod_original_sg_symbol_H-M 'P 21/c'
_cod_database_code 7717148
_shelx_space_group_comment
;
The symmetry employed for this shelxl refinement is uniquely defined
by the following loop, which should always be used as a source of
symmetry information in preference to the above space-group names.
They are only intended as comments.
;
_shelx_estimated_absorpt_t_min 0.699
_shelx_estimated_absorpt_t_max 0.976
_shelxl_version_number 2014/6

loop_
_space_group_symop_operation_xyz
'x, y, z'
'-x, y+1/2, -z+1/2'
'-x, -y, -z'
'x, -y-1/2, z-1/2'

loop_
_atom_site_label
_atom_site_type_symbol
_atom_site_fract_x
_atom_site_fract_y
_atom_site_fract_z
_atom_site_U_iso_or_equiv
_atom_site_adp_type
_atom_site_occupancy
_atom_site_site_symmetry_order
_atom_site_calc_flag
_atom_site_refinement_flags_posn
_atom_site_refinement_flags_adp
_atom_site_refinement_flags_occupancy
_atom_site_disorder_assembly
_atom_site_disorder_group
Eu1 Eu 0.73923(2) 0.48815(2) 0.80940(2) 0.01524(6) Uani 1 1 d . . . . .
O1N O 0.78543(14) 0.2742(4) 0.8963(2) 0.0328(8) Uani 1 1 d . . . . .
O2N O 0.71728(13) 0.3903(4) 0.95049(18) 0.0272(7) Uani 1 1 d . . . . .
O3N O 0.77074(15) 0.2213(4) 1.0269(2) 0.0396(9) Uani 1 1 d . . . . .
O4N O 0.80707(12) 0.4020(4) 0.71229(19) 0.0256(7) Uani 1 1 d . . . . .
O5N O 0.85070(13) 0.5134(4) 0.8250(2) 0.0294(7) Uani 1 1 d . . . . .
O6N O 0.89986(16) 0.4216(6) 0.7286(3) 0.0654(14) Uani 1 1 d . . . . .
O7N O 0.66415(12) 0.6908(3) 0.82529(19) 0.0237(7) Uani 1 1 d . . . . .
O8N O 0.62841(12) 0.4621(3) 0.8022(2) 0.0249(7) Uani 1 1 d . . . . .
O9N O 0.57215(13) 0.6566(4) 0.8186(2) 0.0331(8) Uani 1 1 d . . . . .
N1N N 0.75812(16) 0.2931(4) 0.9604(2) 0.0256(8) Uani 1 1 d . . . . .
N2N N 0.85394(16) 0.4453(5) 0.7547(3) 0.0299(9) Uani 1 1 d . . . . .
N3N N 0.61967(15) 0.6043(4) 0.8150(2) 0.0215(7) Uani 1 1 d . . . . .
O1 O 0.77927(12) 0.6776(3) 0.91352(18) 0.0217(6) Uani 1 1 d . . . . .
O2 O 0.69907(11) 0.2669(3) 0.73183(17) 0.0175(6) Uani 1 1 d . . . . .
F1 F 1.01791(12) 1.2079(4) 0.8261(2) 0.0465(8) Uani 1 1 d . . . . .
F2 F 0.44198(12) 0.2804(3) 0.39199(18) 0.0387(7) Uani 1 1 d . . . . .
N1 N 0.76478(14) 0.7431(4) 0.7485(2) 0.0172(7) Uani 1 1 d . . . . .
N2 N 0.69764(13) 0.5380(4) 0.6555(2) 0.0152(7) Uani 1 1 d . . . . .
N3 N 0.85566(15) 0.8331(4) 0.9432(2) 0.0245(8) Uani 1 1 d . . . . .
N4 N 0.62422(14) 0.1733(4) 0.6432(2) 0.0167(7) Uani 1 1 d . . . . .
C1 C 0.79644(16) 0.8442(5) 0.8003(3) 0.0194(8) Uani 1 1 d . . . . .
C2 C 0.80818(17) 0.9924(5) 0.7732(3) 0.0234(8) Uani 1 1 d . . . . .
H2A H 0.8297 1.0628 0.8109 0.028 Uiso 1 1 calc R U . . .
C3 C 0.78768(18) 1.0351(5) 0.6897(3) 0.0242(9) Uani 1 1 d . . . . .
H3A H 0.7954 1.1353 0.6694 0.029 Uiso 1 1 calc R U . . .
C4 C 0.75610(17) 0.9314(5) 0.6365(3) 0.0200(8) Uani 1 1 d . . . . .
H4A H 0.7423 0.9588 0.5790 0.024 Uiso 1 1 calc R U . . .
C5 C 0.74465(17) 0.7868(5) 0.6678(3) 0.0170(8) Uani 1 1 d . . . . .
C6 C 0.71016(16) 0.6686(5) 0.6152(2) 0.0164(8) Uani 1 1 d . . . . .
C7 C 0.69368(17) 0.6880(5) 0.5273(3) 0.0210(9) Uani 1 1 d . . . . .
H7A H 0.7012 0.7822 0.4999 0.025 Uiso 1 1 calc R U . . .
C8 C 0.66622(18) 0.5680(5) 0.4808(3) 0.0238(9) Uani 1 1 d . . . . .
H8A H 0.6557 0.5781 0.4207 0.029 Uiso 1 1 calc R U . . .
C9 C 0.65405(17) 0.4325(5) 0.5221(3) 0.0197(8) Uani 1 1 d . . . . .
H9A H 0.6355 0.3487 0.4909 0.024 Uiso 1 1 calc R U . . .
C10 C 0.66972(16) 0.4226(5) 0.6106(2) 0.0154(8) Uani 1 1 d . . . . .
C11 C 0.81129(17) 0.7805(5) 0.8904(3) 0.0203(9) Uani 1 1 d . . . . .
C12 C 0.8654(2) 0.7690(6) 1.0318(3) 0.0367(13) Uani 1 1 d . . . . .
H12A H 0.8281 0.7559 1.0533 0.044 Uiso 1 1 calc R U . . .
H12B H 0.8882 0.8435 1.0699 0.044 Uiso 1 1 calc R U . . .
C13 C 0.8957(2) 0.6172(7) 1.0357(4) 0.0506(15) Uani 1 1 d . . . . .
H13A H 0.9039 0.5835 1.0955 0.076 Uiso 1 1 calc R U . . .
H13B H 0.9317 0.6283 1.0114 0.076 Uiso 1 1 calc R U . . .
H13C H 0.8716 0.5402 1.0027 0.076 Uiso 1 1 calc R U . . .
C14 C 0.90004(17) 0.9284(5) 0.9159(3) 0.0252(10) Uani 1 1 d . . . . .
C15 C 0.9086(2) 1.0767(6) 0.9493(3) 0.0324(11) Uani 1 1 d . . . . .
H15A H 0.8872 1.1125 0.9925 0.039 Uiso 1 1 calc R U . . .
C16 C 0.9487(2) 1.1716(6) 0.9190(3) 0.0366(12) Uani 1 1 d . . . . .
H16A H 0.9550 1.2738 0.9403 0.044 Uiso 1 1 calc R U . . .
C17 C 0.9795(2) 1.1139(6) 0.8572(3) 0.0341(11) Uani 1 1 d . . . . .
C18 C 0.97328(19) 0.9654(6) 0.8255(3) 0.0305(10) Uani 1 1 d . . . . .
H18A H 0.9960 0.9289 0.7841 0.037 Uiso 1 1 calc R U . . .
C19 C 0.93296(18) 0.8710(5) 0.8560(3) 0.0255(9) Uani 1 1 d . . . . .
H19A H 0.9279 0.7677 0.8360 0.031 Uiso 1 1 calc R U . . .
C20 C 0.66400(17) 0.2812(4) 0.6654(2) 0.0167(8) Uani 1 1 d . . . . .
C21 C 0.62118(18) 0.0377(4) 0.7005(3) 0.0217(9) Uani 1 1 d . . . . .
H21A H 0.6597 0.0166 0.7313 0.026 Uiso 1 1 calc R U . . .
H21B H 0.6090 -0.0541 0.6652 0.026 Uiso 1 1 calc R U . . .
C22 C 0.58004(19) 0.0626(6) 0.7653(3) 0.0288(10) Uani 1 1 d . . . . .
H22A H 0.5787 -0.0306 0.8004 0.043 Uiso 1 1 calc R U . . .
H22B H 0.5418 0.0843 0.7352 0.043 Uiso 1 1 calc R U . . .
H22C H 0.5929 0.1502 0.8023 0.043 Uiso 1 1 calc R U . . .
C23 C 0.57589(17) 0.1978(5) 0.5782(2) 0.0179(8) Uani 1 1 d . . . . .
C24 C 0.53352(18) 0.3001(5) 0.5942(3) 0.0210(9) Uani 1 1 d . . . . .
H24A H 0.5357 0.3518 0.6478 0.025 Uiso 1 1 calc R U . . .
C25 C 0.48767(18) 0.3264(5) 0.5309(3) 0.0243(9) Uani 1 1 d . . . . .
H25A H 0.4579 0.3955 0.5406 0.029 Uiso 1 1 calc R U . . .
C26 C 0.48633(19) 0.2502(5) 0.4540(3) 0.0262(10) Uani 1 1 d . . . . .
C27 C 0.52672(19) 0.1449(5) 0.4375(3) 0.0253(9) Uani 1 1 d . . . . .
H27A H 0.5237 0.0926 0.3840 0.030 Uiso 1 1 calc R U . . .
C28 C 0.57225(18) 0.1164(5) 0.5011(3) 0.0212(9) Uani 1 1 d . . . . .
H28A H 0.6006 0.0423 0.4922 0.025 Uiso 1 1 calc R U . . .

loop_
_atom_site_aniso_label
_atom_site_aniso_U_11
_atom_site_aniso_U_22
_atom_site_aniso_U_33
_atom_site_aniso_U_23
_atom_site_aniso_U_13
_atom_site_aniso_U_12
Eu1 0.01612(9) 0.01756(10) 0.01208(8) -0.00166(8) 0.00197(6) -0.00225(9)
O1N 0.039(2) 0.038(2) 0.0213(17) 0.0019(14) 0.0047(15) 0.0101(15)
O2N 0.0266(17) 0.0347(19) 0.0210(16) 0.0030(13) 0.0061(13) 0.0009(14)
O3N 0.047(2) 0.047(2) 0.0221(17) 0.0178(15) -0.0035(16) -0.0071(17)
O4N 0.0185(15) 0.0307(18) 0.0275(17) -0.0136(13) 0.0022(13) -0.0060(12)
O5N 0.0242(15) 0.0339(19) 0.0290(16) -0.0075(15) 0.0001(12) 0.0006(14)
O6N 0.023(2) 0.104(4) 0.073(3) -0.036(3) 0.021(2) -0.006(2)
O7N 0.0195(15) 0.0251(17) 0.0274(16) -0.0092(13) 0.0062(13) -0.0043(12)
O8N 0.0231(15) 0.0197(17) 0.0335(17) -0.0023(12) 0.0095(13) -0.0009(12)
O9N 0.0191(16) 0.0297(19) 0.052(2) -0.0028(15) 0.0122(15) 0.0048(13)
N1N 0.030(2) 0.028(2) 0.0175(18) 0.0028(14) -0.0013(16) -0.0123(16)
N2N 0.0220(19) 0.030(2) 0.039(2) -0.0070(17) 0.0101(17) -0.0014(16)
N3N 0.0239(19) 0.024(2) 0.0171(17) -0.0004(14) 0.0055(15) 0.0005(15)
O1 0.0202(15) 0.0287(17) 0.0167(15) -0.0055(12) 0.0050(12) -0.0084(12)
O2 0.0182(14) 0.0164(15) 0.0174(14) 0.0000(11) -0.0002(11) -0.0002(11)
F1 0.0341(16) 0.050(2) 0.054(2) 0.0075(15) 0.0024(15) -0.0220(14)
F2 0.0378(16) 0.0398(17) 0.0328(16) 0.0048(13) -0.0160(13) -0.0066(13)
N1 0.0178(17) 0.0174(18) 0.0168(16) -0.0023(13) 0.0040(13) -0.0004(13)
N2 0.0143(15) 0.0165(17) 0.0154(15) -0.0033(12) 0.0037(12) -0.0036(12)
N3 0.0227(19) 0.034(2) 0.0172(18) -0.0063(15) 0.0043(15) -0.0099(16)
N4 0.0175(17) 0.0188(18) 0.0133(16) -0.0005(13) -0.0002(13) -0.0016(13)
C1 0.0132(18) 0.023(2) 0.023(2) -0.0063(16) 0.0066(16) -0.0036(15)
C2 0.0202(19) 0.019(2) 0.031(2) -0.0090(18) 0.0038(16) -0.0036(17)
C3 0.024(2) 0.015(2) 0.035(2) -0.0015(17) 0.0097(18) -0.0013(16)
C4 0.021(2) 0.017(2) 0.023(2) 0.0012(16) 0.0057(17) -0.0023(16)
C5 0.0170(19) 0.016(2) 0.0185(19) -0.0031(15) 0.0050(15) -0.0021(15)
C6 0.0160(19) 0.016(2) 0.0171(19) -0.0006(15) 0.0017(15) -0.0004(15)
C7 0.020(2) 0.022(2) 0.022(2) 0.0056(16) 0.0059(17) -0.0034(16)
C8 0.024(2) 0.033(2) 0.015(2) 0.0046(17) 0.0030(17) -0.0071(18)
C9 0.022(2) 0.021(2) 0.0159(19) -0.0008(15) 0.0018(16) -0.0058(16)
C10 0.0112(18) 0.017(2) 0.0181(19) -0.0023(15) 0.0018(15) -0.0006(14)
C11 0.017(2) 0.025(2) 0.019(2) -0.0111(16) 0.0029(16) -0.0040(16)
C12 0.032(3) 0.059(4) 0.017(2) -0.003(2) -0.003(2) -0.020(2)
C13 0.050(4) 0.059(4) 0.037(3) 0.007(3) -0.014(3) -0.014(3)
C14 0.015(2) 0.033(3) 0.028(2) -0.0056(19) 0.0009(18) -0.0075(17)
C15 0.026(2) 0.038(3) 0.033(3) -0.011(2) 0.004(2) -0.008(2)
C16 0.033(3) 0.028(3) 0.045(3) -0.014(2) -0.006(2) -0.013(2)
C17 0.022(2) 0.040(3) 0.039(3) 0.006(2) -0.002(2) -0.012(2)
C18 0.023(2) 0.035(3) 0.034(2) -0.002(2) 0.0049(19) -0.0046(19)
C19 0.020(2) 0.026(2) 0.030(2) -0.0041(18) 0.0017(19) -0.0050(17)
C20 0.022(2) 0.014(2) 0.0155(19) -0.0011(14) 0.0076(16) 0.0029(15)
C21 0.024(2) 0.014(2) 0.027(2) 0.0024(16) 0.0025(17) -0.0019(15)
C22 0.026(2) 0.034(3) 0.026(2) 0.0113(19) 0.0047(19) -0.0028(19)
C23 0.022(2) 0.019(2) 0.0124(18) -0.0005(15) 0.0031(16) -0.0074(16)
C24 0.023(2) 0.021(2) 0.019(2) -0.0011(16) 0.0037(17) -0.0044(17)
C25 0.019(2) 0.025(2) 0.029(2) 0.0023(18) 0.0038(18) -0.0006(17)
C26 0.022(2) 0.028(2) 0.025(2) 0.0050(18) -0.0093(18) -0.0102(18)
C27 0.032(2) 0.025(2) 0.018(2) -0.0015(17) 0.0023(18) -0.0110(19)
C28 0.022(2) 0.018(2) 0.024(2) -0.0051(16) 0.0055(17) -0.0060(16)

loop_
_atom_type_symbol
_atom_type_description
_atom_type_scat_dispersion_real
_atom_type_scat_dispersion_imag
_atom_type_scat_source
C C 0.0033 0.0016 'International Tables Vol C Tables 4.2.6.8 and 6.1.1.4'
H H 0.0000 0.0000 'International Tables Vol C Tables 4.2.6.8 and 6.1.1.4'
N N 0.0061 0.0033 'International Tables Vol C Tables 4.2.6.8 and 6.1.1.4'
O O 0.0106 0.0060 'International Tables Vol C Tables 4.2.6.8 and 6.1.1.4'
Eu Eu -0.1578 3.6682 'International Tables Vol C Tables 4.2.6.8 and 6.1.1.4'
F F 0.0171 0.0103 'International Tables Vol C Tables 4.2.6.8 and 6.1.1.4'

loop_
_geom_angle_atom_site_label_1
_geom_angle_atom_site_label_2
_geom_angle_atom_site_label_3
_geom_angle
_geom_angle_site_symmetry_1
_geom_angle_site_symmetry_3
_geom_angle_publ_flag
O2 Eu1 O1 168.09(9) . . ?
O2 Eu1 O1N 78.40(10) . . ?
O1 Eu1 O1N 91.65(11) . . ?
O2 Eu1 O4N 71.90(9) . . ?
O1 Eu1 O4N 113.31(9) . . ?
O1N Eu1 O4N 80.83(11) . . ?
O2 Eu1 O2N 93.84(10) . . ?
O1 Eu1 O2N 74.71(10) . . ?
O1N Eu1 O2N 51.73(10) . . ?
O4N Eu1 O2N 132.51(10) . . ?
O2 Eu1 N1 127.34(10) . . ?
O1 Eu1 N1 64.57(10) . . ?
O1N Eu1 N1 139.44(11) . . ?
O4N Eu1 N1 79.72(10) . . ?
O2N Eu1 N1 136.62(10) . . ?
O2 Eu1 N2 64.62(9) . . ?
O1 Eu1 N2 126.90(10) . . ?
O1N Eu1 N2 138.27(10) . . ?
O4N Eu1 N2 70.20(10) . . ?
O2N Eu1 N2 144.17(10) . . ?
N1 Eu1 N2 64.33(10) . . ?
O2 Eu1 O7N 111.64(9) . . ?
O1 Eu1 O7N 71.32(10) . . ?
O1N Eu1 O7N 136.87(10) . . ?
O4N Eu1 O7N 142.24(10) . . ?
O2N Eu1 O7N 85.25(10) . . ?
N1 Eu1 O7N 68.58(10) . . ?
N2 Eu1 O7N 77.70(10) . . ?
O2 Eu1 O8N 65.32(9) . . ?
O1 Eu1 O8N 112.80(9) . . ?
O1N Eu1 O8N 109.04(10) . . ?
O4N Eu1 O8N 132.38(9) . . ?
O2N Eu1 O8N 71.66(10) . . ?
N1 Eu1 O8N 110.39(10) . . ?
N2 Eu1 O8N 73.27(10) . . ?
O7N Eu1 O8N 49.72(9) . . ?
O2 Eu1 O5N 116.06(9) . . ?
O1 Eu1 O5N 65.29(9) . . ?
O1N Eu1 O5N 69.25(11) . . ?
O4N Eu1 O5N 50.04(9) . . ?
O2N Eu1 O5N 105.61(10) . . ?
N1 Eu1 O5N 70.94(10) . . ?
N2 Eu1 O5N 109.54(10) . . ?
O7N Eu1 O5N 129.88(9) . . ?
O8N Eu1 O5N 177.16(9) . . ?
O2 Eu1 N1N 87.68(10) . . ?
O1 Eu1 N1N 80.57(10) . . ?
O1N Eu1 N1N 25.94(10) . . ?
O4N Eu1 N1N 106.74(11) . . ?
O2N Eu1 N1N 25.95(10) . . ?
N1 Eu1 N1N 143.65(10) . . ?
N2 Eu1 N1N 151.94(10) . . ?
O7N Eu1 N1N 110.93(11) . . ?
O8N Eu1 N1N 91.77(10) . . ?
O5N Eu1 N1N 85.85(10) . . ?
O2 Eu1 N2N 93.87(10) . . ?
O1 Eu1 N2N 89.46(10) . . ?
O1N Eu1 N2N 73.36(11) . . ?
O4N Eu1 N2N 24.91(10) . . ?
O2N Eu1 N2N 121.31(11) . . ?
N1 Eu1 N2N 74.05(11) . . ?
N2 Eu1 N2N 89.90(11) . . ?
O7N Eu1 N2N 142.42(10) . . ?
O8N Eu1 N2N 157.25(10) . . ?
O5N Eu1 N2N 25.13(10) . . ?
N1N Eu1 N2N 96.69(11) . . ?
N1N O1N Eu1 96.2(2) . . ?
N1N O2N Eu1 95.2(2) . . ?
N2N O4N Eu1 100.2(2) . . ?
N2N O5N Eu1 93.2(2) . . ?
N3N O7N Eu1 98.9(2) . . ?
N3N O8N Eu1 95.3(2) . . ?
O3N N1N O2N 122.5(4) . . ?
O3N N1N O1N 121.3(4) . . ?
O2N N1N O1N 116.2(3) . . ?
O3N N1N Eu1 173.2(3) . . ?
O2N N1N Eu1 58.85(19) . . ?
O1N N1N Eu1 57.8(2) . . ?
O6N N2N O5N 122.0(4) . . ?
O6N N2N O4N 121.4(4) . . ?
O5N N2N O4N 116.6(3) . . ?
O6N N2N Eu1 176.2(3) . . ?
O5N N2N Eu1 61.7(2) . . ?
O4N N2N Eu1 54.90(19) . . ?
O9N N3N O8N 122.6(4) . . ?
O9N N3N O7N 121.4(4) . . ?
O8N N3N O7N 116.0(3) . . ?
O9N N3N Eu1 177.5(3) . . ?
O8N N3N Eu1 59.88(19) . . ?
O7N N3N Eu1 56.16(19) . . ?
C11 O1 Eu1 118.8(2) . . ?
C20 O2 Eu1 121.3(2) . . ?
C5 N1 C1 118.9(3) . . ?
C5 N1 Eu1 122.2(3) . . ?
C1 N1 Eu1 118.7(3) . . ?
C10 N2 C6 119.9(3) . . ?
C10 N2 Eu1 118.6(3) . . ?
C6 N2 Eu1 120.8(2) . . ?
C11 N3 C14 123.7(4) . . ?
C11 N3 C12 117.9(4) . . ?
C14 N3 C12 117.6(3) . . ?
C20 N4 C23 123.0(3) . . ?
C20 N4 C21 118.8(3) . . ?
C23 N4 C21 116.6(3) . . ?
N1 C1 C2 121.9(4) . . ?
N1 C1 C11 111.7(4) . . ?
C2 C1 C11 126.1(4) . . ?
C3 C2 C1 118.4(4) . . ?
C3 C2 H2A 120.8 . . ?
C1 C2 H2A 120.8 . . ?
C4 C3 C2 119.7(4) . . ?
C4 C3 H3A 120.2 . . ?
C2 C3 H3A 120.2 . . ?
C3 C4 C5 119.2(4) . . ?
C3 C4 H4A 120.4 . . ?
C5 C4 H4A 120.4 . . ?
N1 C5 C4 121.8(4) . . ?
N1 C5 C6 115.5(3) . . ?
C4 C5 C6 122.8(4) . . ?
N2 C6 C7 121.1(4) . . ?
N2 C6 C5 116.9(3) . . ?
C7 C6 C5 121.9(4) . . ?
C8 C7 C6 119.0(4) . . ?
C8 C7 H7A 120.5 . . ?
C6 C7 H7A 120.5 . . ?
C7 C8 C9 119.9(4) . . ?
C7 C8 H8A 120.1 . . ?
C9 C8 H8A 120.1 . . ?
C8 C9 C10 118.3(4) . . ?
C8 C9 H9A 120.8 . . ?
C10 C9 H9A 120.8 . . ?
N2 C10 C9 121.7(4) . . ?
N2 C10 C20 112.1(3) . . ?
C9 C10 C20 125.9(4) . . ?
O1 C11 N3 121.3(4) . . ?
O1 C11 C1 117.1(3) . . ?
N3 C11 C1 121.7(4) . . ?
O1 C11 Eu1 41.21(19) . . ?
N3 C11 Eu1 148.1(3) . . ?
C1 C11 Eu1 82.6(2) . . ?
N3 C12 C13 112.3(4) . . ?
N3 C12 H12A 109.1 . . ?
C13 C12 H12A 109.1 . . ?
N3 C12 H12B 109.1 . . ?
C13 C12 H12B 109.1 . . ?
H12A C12 H12B 107.9 . . ?
C12 C13 H13A 109.5 . . ?
C12 C13 H13B 109.5 . . ?
H13A C13 H13B 109.5 . . ?
C12 C13 H13C 109.5 . . ?
H13A C13 H13C 109.5 . . ?
H13B C13 H13C 109.5 . . ?
C19 C14 C15 121.3(4) . . ?
C19 C14 N3 119.3(4) . . ?
C15 C14 N3 119.4(4) . . ?
C16 C15 C14 119.3(4) . . ?
C16 C15 H15A 120.3 . . ?
C14 C15 H15A 120.3 . . ?
C17 C16 C15 118.3(5) . . ?
C17 C16 H16A 120.8 . . ?
C15 C16 H16A 120.8 . . ?
F1 C17 C18 118.2(5) . . ?
F1 C17 C16 118.4(5) . . ?
C18 C17 C16 123.4(4) . . ?
C17 C18 C19 118.0(4) . . ?
C17 C18 H18A 121.0 . . ?
C19 C18 H18A 121.0 . . ?
C18 C19 C14 119.6(4) . . ?
C18 C19 H19A 120.2 . . ?
C14 C19 H19A 120.2 . . ?
O2 C20 N4 120.9(3) . . ?
O2 C20 C10 117.2(3) . . ?
N4 C20 C10 121.9(3) . . ?
O2 C20 Eu1 39.34(18) . . ?
N4 C20 Eu1 150.7(3) . . ?
C10 C20 Eu1 82.4(2) . . ?
N4 C21 C22 112.5(3) . . ?
N4 C21 H21A 109.1 . . ?
C22 C21 H21A 109.1 . . ?
N4 C21 H21B 109.1 . . ?
C22 C21 H21B 109.1 . . ?
H21A C21 H21B 107.8 . . ?
C21 C22 H22A 109.5 . . ?
C21 C22 H22B 109.5 . . ?
H22A C22 H22B 109.5 . . ?
C21 C22 H22C 109.5 . . ?
H22A C22 H22C 109.5 . . ?
H22B C22 H22C 109.5 . . ?
C24 C23 C28 121.2(4) . . ?
C24 C23 N4 119.3(3) . . ?
C28 C23 N4 119.6(4) . . ?
C23 C24 C25 119.3(4) . . ?
C23 C24 H24A 120.4 . . ?
C25 C24 H24A 120.4 . . ?
C26 C25 C24 118.5(4) . . ?
C26 C25 H25A 120.8 . . ?
C24 C25 H25A 120.8 . . ?
F2 C26 C27 118.8(4) . . ?
F2 C26 C25 117.8(4) . . ?
C27 C26 C25 123.4(4) . . ?
C26 C27 C28 118.2(4) . . ?
C26 C27 H27A 120.9 . . ?
C28 C27 H27A 120.9 . . ?
C27 C28 C23 119.3(4) . . ?
C27 C28 H28A 120.4 . . ?
C23 C28 H28A 120.4 . . ?

loop_
_geom_bond_atom_site_label_1
_geom_bond_atom_site_label_2
_geom_bond_distance
_geom_bond_site_symmetry_2
_geom_bond_publ_flag
Eu1 O2 2.398(3) . ?
Eu1 O1 2.420(3) . ?
Eu1 O1N 2.469(3) . ?
Eu1 O4N 2.469(3) . ?
Eu1 O2N 2.492(3) . ?
Eu1 N1 2.511(3) . ?
Eu1 N2 2.526(3) . ?
Eu1 O7N 2.529(3) . ?
Eu1 O8N 2.613(3) . ?
Eu1 O5N 2.620(3) . ?
Eu1 N1N 2.900(4) . ?
Eu1 N2N 2.971(4) . ?
O1N N1N 1.276(5) . ?
O2N N1N 1.274(5) . ?
O3N N1N 1.219(4) . ?
O4N N2N 1.271(5) . ?
O5N N2N 1.263(5) . ?
O6N N2N 1.226(5) . ?
O7N N3N 1.282(4) . ?
O8N N3N 1.268(4) . ?
O9N N3N 1.218(4) . ?
O1 C11 1.253(5) . ?
O2 C20 1.251(5) . ?
F1 C17 1.357(5) . ?
F2 C26 1.359(5) . ?
N1 C5 1.349(5) . ?
N1 C1 1.352(5) . ?
N2 C10 1.345(5) . ?
N2 C6 1.348(5) . ?
N3 C11 1.328(5) . ?
N3 C14 1.442(5) . ?
N3 C12 1.490(6) . ?
N4 C20 1.338(5) . ?
N4 C23 1.444(5) . ?
N4 C21 1.486(5) . ?
C1 C2 1.391(6) . ?
C1 C11 1.519(6) . ?
C2 C3 1.388(6) . ?
C2 H2A 0.9500 . ?
C3 C4 1.377(6) . ?
C3 H3A 0.9500 . ?
C4 C5 1.385(5) . ?
C4 H4A 0.9500 . ?
C5 C6 1.488(5) . ?
C6 C7 1.395(5) . ?
C7 C8 1.382(6) . ?
C7 H7A 0.9500 . ?
C8 C9 1.388(6) . ?
C8 H8A 0.9500 . ?
C9 C10 1.395(5) . ?
C9 H9A 0.9500 . ?
C10 C20 1.513(5) . ?
C12 C13 1.495(8) . ?
C12 H12A 0.9900 . ?
C12 H12B 0.9900 . ?
C13 H13A 0.9800 . ?
C13 H13B 0.9800 . ?
C13 H13C 0.9800 . ?
C14 C19 1.390(6) . ?
C14 C15 1.392(7) . ?
C15 C16 1.384(7) . ?
C15 H15A 0.9500 . ?
C16 C17 1.381(7) . ?
C16 H16A 0.9500 . ?
C17 C18 1.379(7) . ?
C18 C19 1.387(6) . ?
C18 H18A 0.9500 . ?
C19 H19A 0.9500 . ?
C21 C22 1.513(6) . ?
C21 H21A 0.9900 . ?
C21 H21B 0.9900 . ?
C22 H22A 0.9800 . ?
C22 H22B 0.9800 . ?
C22 H22C 0.9800 . ?
C23 C24 1.383(6) . ?
C23 C28 1.395(5) . ?
C24 C25 1.389(6) . ?
C24 H24A 0.9500 . ?
C25 C26 1.374(6) . ?
C25 H25A 0.9500 . ?
C26 C27 1.369(6) . ?
C27 C28 1.391(6) . ?
C27 H27A 0.9500 . ?
C28 H28A 0.9500 . ?

loop_
_geom_torsion_atom_site_label_1
_geom_torsion_atom_site_label_2
_geom_torsion_atom_site_label_3
_geom_torsion_atom_site_label_4
_geom_torsion
_geom_torsion_site_symmetry_1
_geom_torsion_site_symmetry_2
_geom_torsion_site_symmetry_3
_geom_torsion_site_symmetry_4
_geom_torsion_publ_flag
Eu1 O2N N1N O3N 172.2(4) . . . . ?
Eu1 O2N N1N O1N -8.0(4) . . . . ?
Eu1 O1N N1N O3N -172.1(3) . . . . ?
Eu1 O1N N1N O2N 8.1(4) . . . . ?
Eu1 O5N N2N O6N -179.0(5) . . . . ?
Eu1 O5N N2N O4N 0.8(4) . . . . ?
Eu1 O4N N2N O6N 178.9(4) . . . . ?
Eu1 O4N N2N O5N -0.9(4) . . . . ?
Eu1 O8N N3N O9N -179.3(3) . . . . ?
Eu1 O8N N3N O7N -0.2(3) . . . . ?
Eu1 O7N N3N O9N 179.3(3) . . . . ?
Eu1 O7N N3N O8N 0.3(4) . . . . ?
C5 N1 C1 C2 0.9(6) . . . . ?
Eu1 N1 C1 C2 -174.5(3) . . . . ?
C5 N1 C1 C11 175.4(3) . . . . ?
Eu1 N1 C1 C11 0.0(4) . . . . ?
N1 C1 C2 C3 -1.6(6) . . . . ?
C11 C1 C2 C3 -175.2(4) . . . . ?
C1 C2 C3 C4 0.6(6) . . . . ?
C2 C3 C4 C5 0.9(6) . . . . ?
C1 N1 C5 C4 0.7(6) . . . . ?
Eu1 N1 C5 C4 176.0(3) . . . . ?
C1 N1 C5 C6 -179.9(3) . . . . ?
Eu1 N1 C5 C6 -4.7(4) . . . . ?
C3 C4 C5 N1 -1.7(6) . . . . ?
C3 C4 C5 C6 179.1(4) . . . . ?
C10 N2 C6 C7 1.2(6) . . . . ?
Eu1 N2 C6 C7 171.4(3) . . . . ?
C10 N2 C6 C5 -175.8(3) . . . . ?
Eu1 N2 C6 C5 -5.7(4) . . . . ?
N1 C5 C6 N2 6.7(5) . . . . ?
C4 C5 C6 N2 -174.0(4) . . . . ?
N1 C5 C6 C7 -170.3(4) . . . . ?
C4 C5 C6 C7 9.0(6) . . . . ?
N2 C6 C7 C8 -2.8(6) . . . . ?
C5 C6 C7 C8 174.1(4) . . . . ?
C6 C7 C8 C9 1.8(6) . . . . ?
C7 C8 C9 C10 0.6(6) . . . . ?
C6 N2 C10 C9 1.3(5) . . . . ?
Eu1 N2 C10 C9 -169.1(3) . . . . ?
C6 N2 C10 C20 175.2(3) . . . . ?
Eu1 N2 C10 C20 4.8(4) . . . . ?
C8 C9 C10 N2 -2.2(6) . . . . ?
C8 C9 C10 C20 -175.2(4) . . . . ?
Eu1 O1 C11 N3 -144.6(3) . . . . ?
Eu1 O1 C11 C1 36.5(5) . . . . ?
C14 N3 C11 O1 167.6(4) . . . . ?
C12 N3 C11 O1 -1.7(6) . . . . ?
C14 N3 C11 C1 -13.5(6) . . . . ?
C12 N3 C11 C1 177.2(4) . . . . ?
C14 N3 C11 Eu1 121.3(5) . . . . ?
C12 N3 C11 Eu1 -48.0(7) . . . . ?
N1 C1 C11 O1 -23.3(5) . . . . ?
C2 C1 C11 O1 150.9(4) . . . . ?
N1 C1 C11 N3 157.8(4) . . . . ?
C2 C1 C11 N3 -28.0(6) . . . . ?
N1 C1 C11 Eu1 0.0(3) . . . . ?
C2 C1 C11 Eu1 174.2(4) . . . . ?
C11 N3 C12 C13 81.6(5) . . . . ?
C14 N3 C12 C13 -88.3(5) . . . . ?
C11 N3 C14 C19 -60.9(6) . . . . ?
C12 N3 C14 C19 108.4(5) . . . . ?
C11 N3 C14 C15 118.3(5) . . . . ?
C12 N3 C14 C15 -72.4(6) . . . . ?
C19 C14 C15 C16 3.4(7) . . . . ?
N3 C14 C15 C16 -175.9(5) . . . . ?
C14 C15 C16 C17 -0.9(7) . . . . ?
C15 C16 C17 F1 178.6(4) . . . . ?
C15 C16 C17 C18 -1.6(8) . . . . ?
F1 C17 C18 C19 -178.5(4) . . . . ?
C16 C17 C18 C19 1.8(7) . . . . ?
C17 C18 C19 C14 0.7(7) . . . . ?
C15 C14 C19 C18 -3.2(7) . . . . ?
N3 C14 C19 C18 176.0(4) . . . . ?
Eu1 O2 C20 N4 -150.8(3) . . . . ?
Eu1 O2 C20 C10 30.8(4) . . . . ?
C23 N4 C20 O2 166.8(3) . . . . ?
C21 N4 C20 O2 1.9(5) . . . . ?
C23 N4 C20 C10 -14.9(6) . . . . ?
C21 N4 C20 C10 -179.8(3) . . . . ?
C23 N4 C20 Eu1 127.6(5) . . . . ?
C21 N4 C20 Eu1 -37.3(7) . . . . ?
N2 C10 C20 O2 -22.4(5) . . . . ?
C9 C10 C20 O2 151.1(4) . . . . ?
N2 C10 C20 N4 159.2(3) . . . . ?
C9 C10 C20 N4 -27.2(6) . . . . ?
N2 C10 C20 Eu1 -3.3(3) . . . . ?
C9 C10 C20 Eu1 170.2(4) . . . . ?
C20 N4 C21 C22 92.3(4) . . . . ?
C23 N4 C21 C22 -73.6(4) . . . . ?
C20 N4 C23 C24 -69.2(5) . . . . ?
C21 N4 C23 C24 96.1(4) . . . . ?
C20 N4 C23 C28 111.8(4) . . . . ?
C21 N4 C23 C28 -82.9(5) . . . . ?
C28 C23 C24 C25 -2.5(6) . . . . ?
N4 C23 C24 C25 178.5(4) . . . . ?
C23 C24 C25 C26 -0.5(6) . . . . ?
C24 C25 C26 F2 -178.3(4) . . . . ?
C24 C25 C26 C27 2.6(7) . . . . ?
F2 C26 C27 C28 179.2(4) . . . . ?
C25 C26 C27 C28 -1.7(7) . . . . ?
C26 C27 C28 C23 -1.4(6) . . . . ?
C24 C23 C28 C27 3.5(6) . . . . ?
N4 C23 C28 C27 -177.5(4) . . . . ?
